data_7232090
loop_
_publ_author_name
'Bristow, Jonathan C.'
'Addicoat, Matthew A.'
'Wallis, John D.'

_publ_section_title
;
 O(&#x2212;)&#x22EF;C interactions and bond formation in 1-naphtholate
 anions with peri-located electrophilic carbon centres
;
_journal_issue 6
_journal_name_full CrystEngComm
_journal_page_first 1009
_journal_paper_doi 10.1039/C8CE01872C
_journal_volume 21
_journal_year 2019
_chemical_formula_moiety 'C12 H10 O2'
_chemical_formula_sum 'C12 H10 O2'
_chemical_formula_weight 186.20
_chemical_melting_point 356.0(10)
_chemical_name_systematic
;
8-Acetylnaphth-1-ol 
;
_space_group_crystal_system orthorhombic
_space_group_IT_number 19
_space_group_name_Hall 'P 2ac 2ab'
_space_group_name_H-M_alt 'P 21 21 21'
_symmetry_space_group_name_Hall 'P 2ac 2ab'
_symmetry_space_group_name_H-M 'P 21 21 21'
_atom_sites_solution_hydrogens mixed
_audit_creation_method SHELXL-2016/6
_audit_update_record
;
2018-06-14 deposited with the CCDC.
2019-01-08 downloaded from the CCDC.
;
_cell_angle_alpha 90
_cell_angle_beta 90
_cell_angle_gamma 90
_cell_formula_units_Z 8
_cell_length_a 9.9122(2)
_cell_length_b 13.8433(3)
_cell_length_c 13.9018(3)
_cell_measurement_reflns_used 6878
_cell_measurement_temperature 150.01(10)
_cell_measurement_theta_max 28.9910
_cell_measurement_theta_min 3.8620
_cell_volume 1907.57(7)
_computing_cell_refinement 'CrysAlisPro 1.171.38.46 (Rigaku OD, 2015)'
_computing_data_collection 'CrysAlisPro 1.171.38.46 (Rigaku OD, 2015)'
_computing_data_reduction 'CrysAlisPro 1.171.38.46 (Rigaku OD, 2015)'
_computing_structure_refinement 'SHELXL-2016/6 (Sheldrick, 2016)'
_computing_structure_solution SHELXS-2016
_diffrn_ambient_temperature 150.01(10)
_diffrn_detector 'CCD plate'
_diffrn_detector_area_resol_mean 15.9832
_diffrn_detector_type Sapphire3
_diffrn_measured_fraction_theta_full 0.997
_diffrn_measured_fraction_theta_max 0.924
_diffrn_measurement_device 'four-circle diffractometer'
_diffrn_measurement_device_type 'Xcalibur, Sapphire3, Gemini'
_diffrn_radiation_monochromator graphite
_diffrn_radiation_probe x-ray
_diffrn_radiation_type MoK\a
_diffrn_radiation_wavelength 0.71073
_diffrn_reflns_av_R_equivalents 0.0368
_diffrn_reflns_av_unetI/netI 0.0378
_diffrn_reflns_Laue_measured_fraction_full 0.997
_diffrn_reflns_Laue_measured_fraction_max 0.924
_diffrn_reflns_limit_h_max 12
_diffrn_reflns_limit_h_min -13
_diffrn_reflns_limit_k_max 19
_diffrn_reflns_limit_k_min -17
_diffrn_reflns_limit_l_max 18
_diffrn_reflns_limit_l_min -18
_diffrn_reflns_number 17220
_diffrn_reflns_point_group_measured_fraction_full 0.995
_diffrn_reflns_point_group_measured_fraction_max 0.888
_diffrn_reflns_theta_full 27.000
_diffrn_reflns_theta_max 29.330
_diffrn_reflns_theta_min 3.280
_diffrn_source 'fine-focus sealed X-ray tube'
_diffrn_source_type 'Enhance (Mo) X-ray Source'
_exptl_absorpt_coefficient_mu 0.088
_exptl_absorpt_correction_T_max 0.990
_exptl_absorpt_correction_T_min 0.975
_exptl_absorpt_correction_type analytical
_exptl_absorpt_process_details
;
CrysAlisPro 1.171.38.46 (Rigaku Oxford Diffraction, 2015)
Analytical numeric absorption correction using a multifaceted crystal
            model based on expressions derived by R.C. Clark & J.S. Reid.
(Clark, R. C. & Reid, J. S. (1995). Acta Cryst. A51, 887-897)
Empirical absorption correction using spherical harmonics,
 implemented in SCALE3 ABSPACK scaling algorithm.
;
_exptl_crystal_colour colourless
_exptl_crystal_density_diffrn 1.297
_exptl_crystal_description Block
_exptl_crystal_F_000 784
_exptl_crystal_recrystallization_method 'Re-crystallisation from solvent: ethyl acetate'
_exptl_crystal_size_max 0.422
_exptl_crystal_size_mid 0.272
_exptl_crystal_size_min 0.132
_refine_diff_density_max 0.210
_refine_diff_density_min -0.232
_refine_diff_density_rms 0.037
_refine_ls_abs_structure_details
;
 Flack x determined using 1468 quotients [(I+)-(I-)]/[(I+)+(I-)]
 (Parsons, Flack and Wagner, Acta Cryst. B69 (2013) 249-259).
;
_refine_ls_abs_structure_Flack -0.3(5)
_refine_ls_extinction_method none
_refine_ls_goodness_of_fit_ref 1.022
_refine_ls_hydrogen_treatment mixed
_refine_ls_matrix_type full
_refine_ls_number_parameters 263
_refine_ls_number_reflns 4651
_refine_ls_number_restraints 0
_refine_ls_restrained_S_all 1.022
_refine_ls_R_factor_all 0.0506
_refine_ls_R_factor_gt 0.0418
_refine_ls_shift/su_max 0.000
_refine_ls_shift/su_mean 0.000
_refine_ls_structure_factor_coef Fsqd
_refine_ls_weighting_details 'w=1/[\s^2^(Fo^2^)+(0.0462P)^2^+0.2272P] where P=(Fo^2^+2Fc^2^)/3'
_refine_ls_weighting_scheme calc
_refine_ls_wR_factor_gt 0.0908
_refine_ls_wR_factor_ref 0.0953
_reflns_Friedel_coverage 0.704
_reflns_Friedel_fraction_full 0.992
_reflns_Friedel_fraction_max 0.842
_reflns_number_gt 4090
_reflns_number_total 4651
_reflns_threshold_expression 'I > 2\s(I)'
_cod_data_source_file c8ce01872c2.cif
_cod_data_source_block JB200
_cod_depositor_comments
;
The following automatic conversions were performed:

'_chemical_melting_point' value '355-357' was changed to '356.0(10)'
- the average value was taken and precision was estimated.

Automatic conversion script
Id: cif_fix_values 4973 2017-02-22 13:04:09Z antanas 

 Adding full bibliography for 7232086--7232099.cif.
;
_cod_database_code 7232090
_shelx_space_group_comment
;
The symmetry employed for this shelxl refinement is uniquely defined
by the following loop, which should always be used as a source of
symmetry information in preference to the above space-group names.
They are only intended as comments.
;

loop_
_space_group_symop_operation_xyz
'x, y, z'
'-x+1/2, -y, z+1/2'
'x+1/2, -y+1/2, -z'
'-x, y+1/2, -z+1/2'

loop_
_atom_site_label
_atom_site_type_symbol
_atom_site_fract_x
_atom_site_fract_y
_atom_site_fract_z
_atom_site_U_iso_or_equiv
_atom_site_adp_type
_atom_site_occupancy
_atom_site_site_symmetry_order
_atom_site_calc_flag
_atom_site_refinement_flags_posn
_atom_site_refinement_flags_adp
O1 O 0.52401(16) 0.88217(11) -0.12121(12) 0.0322(4) Uani 1 1 d . .
O2 O 0.32653(15) 0.87473(10) -0.30477(11) 0.0281(3) Uani 1 1 d . .
O3 O 0.31147(16) 0.95737(11) 0.19833(11) 0.0269(3) Uani 1 1 d . .
O4 O 0.50533(16) 0.81951(12) 0.06528(11) 0.0360(4) Uani 1 1 d . .
C1 C 0.6145(2) 0.95559(15) -0.13403(15) 0.0272(5) Uani 1 1 d . .
C2 C 0.7004(3) 0.98619(17) -0.06345(17) 0.0352(5) Uani 1 1 d . .
H2 H 0.701042 0.954765 -0.002698 0.042 Uiso 1 1 calc R U
C3 C 0.7881(3) 1.06439(18) -0.08086(19) 0.0405(6) Uani 1 1 d . .
H3 H 0.850265 1.083388 -0.032378 0.049 Uiso 1 1 calc R U
C4 C 0.7855(2) 1.11305(18) -0.16557(18) 0.0366(5) Uani 1 1 d . .
H4 H 0.844301 1.166312 -0.175562 0.044 Uiso 1 1 calc R U
C5 C 0.6951(2) 1.08436(15) -0.23904(16) 0.0280(5) Uani 1 1 d . .
C6 C 0.6818(2) 1.13843(16) -0.32530(17) 0.0315(5) Uani 1 1 d . .
H6 H 0.738249 1.192856 -0.335836 0.038 Uiso 1 1 calc R U
C7 C 0.5890(2) 1.11328(17) -0.39321(16) 0.0321(5) Uani 1 1 d . .
H7 H 0.577165 1.152610 -0.448571 0.039 Uiso 1 1 calc R U
C8 C 0.5108(2) 1.02962(16) -0.38171(16) 0.0279(5) Uani 1 1 d . .
H8 H 0.448719 1.011595 -0.430567 0.033 Uiso 1 1 calc R U
C9 C 0.5229(2) 0.97334(14) -0.30067(15) 0.0235(4) Uani 1 1 d . .
C10 C 0.6117(2) 1.00199(15) -0.22530(15) 0.0245(4) Uani 1 1 d . .
C11 C 0.4493(2) 0.87842(15) -0.30199(15) 0.0244(4) Uani 1 1 d . .
C12 C 0.5349(2) 0.79032(16) -0.31331(18) 0.0343(5) Uani 1 1 d . .
H12A H 0.483508 0.733259 -0.293325 0.051 Uiso 1 1 calc R U
H12B H 0.615715 0.796456 -0.273185 0.051 Uiso 1 1 calc R U
H12C H 0.561531 0.783439 -0.380848 0.051 Uiso 1 1 calc R U
C13 C 0.3037(2) 0.91388(14) 0.28619(14) 0.0231(4) Uani 1 1 d . .
C14 C 0.2492(2) 0.95837(16) 0.36493(16) 0.0304(5) Uani 1 1 d . .
H14 H 0.212994 1.021678 0.359353 0.036 Uiso 1 1 calc R U
C15 C 0.2465(3) 0.91059(18) 0.45404(16) 0.0352(5) Uani 1 1 d . .
H15 H 0.205950 0.941231 0.507916 0.042 Uiso 1 1 calc R U
C16 C 0.3011(3) 0.82123(17) 0.46428(16) 0.0343(5) Uani 1 1 d . .
H16 H 0.301258 0.790895 0.525572 0.041 Uiso 1 1 calc R U
C17 C 0.3580(2) 0.77299(16) 0.38407(16) 0.0280(5) Uani 1 1 d . .
C18 C 0.4116(2) 0.67878(17) 0.39176(18) 0.0366(6) Uani 1 1 d . .
H18 H 0.413802 0.648105 0.452873 0.044 Uiso 1 1 calc R U
C19 C 0.4598(3) 0.63132(18) 0.3141(2) 0.0436(6) Uani 1 1 d . .
H19 H 0.494767 0.567806 0.321177 0.052 Uiso 1 1 calc R U
C20 C 0.4587(3) 0.67537(17) 0.22274(18) 0.0377(6) Uani 1 1 d . .
H20 H 0.493482 0.641450 0.168749 0.045 Uiso 1 1 calc R U
C21 C 0.4079(2) 0.76694(15) 0.21103(15) 0.0254(4) Uani 1 1 d . .
C22 C 0.35632(19) 0.81844(14) 0.29183(14) 0.0222(4) Uani 1 1 d . .
C23 C 0.4014(2) 0.80320(14) 0.10926(15) 0.0247(4) Uani 1 1 d . .
C24 C 0.2666(2) 0.80398(17) 0.06123(16) 0.0312(5) Uani 1 1 d . .
H24A H 0.269159 0.847529 0.005684 0.047 Uiso 1 1 calc R U
H24B H 0.198011 0.826379 0.106851 0.047 Uiso 1 1 calc R U
H24C H 0.244137 0.738531 0.039636 0.047 Uiso 1 1 calc R U
H1A H 0.521(3) 0.863(2) -0.062(2) 0.053(9) Uiso 1 1 d . .
H3A H 0.262(3) 1.013(3) 0.201(2) 0.070(10) Uiso 1 1 d . .

loop_
_atom_site_aniso_label
_atom_site_aniso_U_11
_atom_site_aniso_U_22
_atom_site_aniso_U_33
_atom_site_aniso_U_23
_atom_site_aniso_U_13
_atom_site_aniso_U_12
O1 0.0357(9) 0.0358(8) 0.0252(8) 0.0083(7) -0.0009(7) -0.0024(7)
O2 0.0268(8) 0.0275(7) 0.0299(7) -0.0020(7) 0.0005(7) 0.0009(6)
O3 0.0323(8) 0.0235(7) 0.0248(7) 0.0018(6) 0.0011(7) 0.0018(7)
O4 0.0284(9) 0.0517(10) 0.0280(8) 0.0053(7) 0.0051(7) -0.0011(8)
C1 0.0277(11) 0.0281(10) 0.0259(10) 0.0004(9) 0.0033(9) 0.0067(9)
C2 0.0394(13) 0.0382(12) 0.0281(11) 0.0005(10) -0.0055(11) 0.0075(11)
C3 0.0369(14) 0.0425(14) 0.0420(14) -0.0086(11) -0.0123(12) 0.0017(11)
C4 0.0296(12) 0.0356(13) 0.0447(14) -0.0046(11) -0.0002(11) -0.0027(11)
C5 0.0221(11) 0.0276(11) 0.0342(11) -0.0019(9) 0.0041(10) 0.0025(9)
C6 0.0282(11) 0.0296(11) 0.0368(12) 0.0025(9) 0.0104(10) -0.0007(9)
C7 0.0337(12) 0.0350(12) 0.0276(11) 0.0090(10) 0.0090(10) 0.0040(10)
C8 0.0270(11) 0.0331(11) 0.0234(10) 0.0017(9) 0.0042(9) 0.0021(9)
C9 0.0224(10) 0.0258(10) 0.0223(9) 0.0012(8) 0.0050(9) 0.0042(8)
C10 0.0213(10) 0.0270(10) 0.0253(10) -0.0011(8) 0.0033(9) 0.0058(8)
C11 0.0292(11) 0.0271(10) 0.0170(9) 0.0008(9) 0.0017(9) 0.0038(9)
C12 0.0356(12) 0.0276(11) 0.0396(12) 0.0030(10) 0.0072(11) 0.0050(10)
C13 0.0206(10) 0.0263(10) 0.0223(10) 0.0004(8) -0.0031(9) -0.0035(8)
C14 0.0331(12) 0.0301(11) 0.0280(11) -0.0047(9) -0.0031(10) 0.0014(10)
C15 0.0382(13) 0.0445(13) 0.0228(11) -0.0078(9) -0.0001(10) -0.0007(11)
C16 0.0380(13) 0.0459(14) 0.0192(10) 0.0040(9) -0.0049(10) -0.0056(12)
C17 0.0210(11) 0.0342(11) 0.0289(11) 0.0041(9) -0.0034(9) -0.0039(9)
C18 0.0352(13) 0.0395(13) 0.0351(12) 0.0156(11) -0.0015(11) 0.0022(11)
C19 0.0445(14) 0.0341(13) 0.0522(16) 0.0125(12) 0.0055(13) 0.0141(12)
C20 0.0397(13) 0.0332(12) 0.0403(14) 0.0029(10) 0.0091(11) 0.0112(11)
C21 0.0199(10) 0.0282(10) 0.0283(11) 0.0019(9) 0.0010(9) -0.0004(8)
C22 0.0172(9) 0.0264(10) 0.0228(9) 0.0020(8) -0.0023(8) -0.0026(8)
C23 0.0265(11) 0.0219(9) 0.0258(10) -0.0036(8) 0.0031(9) 0.0020(9)
C24 0.0307(12) 0.0334(11) 0.0296(11) -0.0041(9) -0.0031(10) 0.0000(10)

loop_
_atom_type_symbol
_atom_type_description
_atom_type_scat_dispersion_real
_atom_type_scat_dispersion_imag
_atom_type_scat_source
C C 0.0033 0.0016 'International Tables Vol C Tables 4.2.6.8 and 6.1.1.4'
H H 0.0000 0.0000 'International Tables Vol C Tables 4.2.6.8 and 6.1.1.4'
O O 0.0106 0.0060 'International Tables Vol C Tables 4.2.6.8 and 6.1.1.4'

loop_
_geom_angle_atom_site_label_1
_geom_angle_atom_site_label_2
_geom_angle_atom_site_label_3
_geom_angle
C1 O1 H1A 112(2)
C13 O3 H3A 108(2)
O1 C1 C2 123.1(2)
O1 C1 C10 116.07(19)
C2 C1 C10 120.8(2)
C1 C2 C3 120.0(2)
C1 C2 H2 120.0
C3 C2 H2 120.0
C4 C3 C2 121.2(2)
C4 C3 H3 119.4
C2 C3 H3 119.4
C3 C4 C5 119.9(2)
C3 C4 H4 120.0
C5 C4 H4 120.0
C4 C5 C6 121.4(2)
C4 C5 C10 119.7(2)
C6 C5 C10 118.8(2)
C7 C6 C5 120.9(2)
C7 C6 H6 119.6
C5 C6 H6 119.6
C6 C7 C8 120.3(2)
C6 C7 H7 119.8
C8 C7 H7 119.8
C9 C8 C7 120.9(2)
C9 C8 H8 119.6
C7 C8 H8 119.6
C8 C9 C10 119.91(19)
C8 C9 C11 116.30(19)
C10 C9 C11 123.52(18)
C1 C10 C9 122.83(19)
C1 C10 C5 118.11(19)
C9 C10 C5 118.93(19)
O2 C11 C12 122.0(2)
O2 C11 C9 121.44(19)
C12 C11 C9 116.09(18)
C11 C12 H12A 109.5
C11 C12 H12B 109.5
H12A C12 H12B 109.5
C11 C12 H12C 109.5
H12A C12 H12C 109.5
H12B C12 H12C 109.5
O3 C13 C14 122.70(19)
O3 C13 C22 116.02(18)
C14 C13 C22 121.28(19)
C13 C14 C15 120.1(2)
C13 C14 H14 120.0
C15 C14 H14 120.0
C16 C15 C14 120.9(2)
C16 C15 H15 119.5
C14 C15 H15 119.5
C15 C16 C17 120.4(2)
C15 C16 H16 119.8
C17 C16 H16 119.8
C18 C17 C16 121.7(2)
C18 C17 C22 118.6(2)
C16 C17 C22 119.6(2)
C19 C18 C17 121.4(2)
C19 C18 H18 119.3
C17 C18 H18 119.3
C18 C19 C20 120.5(2)
C18 C19 H19 119.8
C20 C19 H19 119.8
C21 C20 C19 120.6(2)
C21 C20 H20 119.7
C19 C20 H20 119.7
C20 C21 C22 120.0(2)
C20 C21 C23 115.8(2)
C22 C21 C23 124.04(18)
C21 C22 C13 123.54(18)
C21 C22 C17 118.89(18)
C13 C22 C17 117.56(18)
O4 C23 C24 122.04(19)
O4 C23 C21 119.9(2)
C24 C23 C21 117.49(19)
C23 C24 H24A 109.5
C23 C24 H24B 109.5
H24A C24 H24B 109.5
C23 C24 H24C 109.5
H24A C24 H24C 109.5
H24B C24 H24C 109.5

loop_
_geom_bond_atom_site_label_1
_geom_bond_atom_site_label_2
_geom_bond_distance
O1 C1 1.367(3)
O1 H1A 0.86(3)
O2 C11 1.219(3)
O3 C13 1.364(2)
O3 H3A 0.92(4)
O4 C23 1.219(3)
C1 C2 1.367(3)
C1 C10 1.422(3)
C2 C3 1.409(4)
C2 H2 0.9500
C3 C4 1.357(4)
C3 H3 0.9500
C4 C5 1.416(3)
C4 H4 0.9500
C5 C6 1.420(3)
C5 C10 1.421(3)
C6 C7 1.363(3)
C6 H6 0.9500
C7 C8 1.402(3)
C7 H7 0.9500
C8 C9 1.375(3)
C8 H8 0.9500
C9 C10 1.425(3)
C9 C11 1.503(3)
C11 C12 1.494(3)
C12 H12A 0.9800
C12 H12B 0.9800
C12 H12C 0.9800
C13 C14 1.367(3)
C13 C22 1.423(3)
C14 C15 1.405(3)
C14 H14 0.9500
C15 C16 1.358(3)
C15 H15 0.9500
C16 C17 1.417(3)
C16 H16 0.9500
C17 C18 1.412(3)
C17 C22 1.428(3)
C18 C19 1.351(4)
C18 H18 0.9500
C19 C20 1.409(3)
C19 H19 0.9500
C20 C21 1.374(3)
C20 H20 0.9500
C21 C22 1.425(3)
C21 C23 1.503(3)
C23 C24 1.494(3)
C24 H24A 0.9800
C24 H24B 0.9800
C24 H24C 0.9800

loop_
_geom_hbond_atom_site_label_D
_geom_hbond_atom_site_label_H
_geom_hbond_atom_site_label_A
_geom_hbond_distance_DH
_geom_hbond_distance_HA
_geom_hbond_distance_DA
_geom_hbond_angle_DHA
_geom_hbond_site_symmetry_A
O1 H1A O4 0.86(3) 1.88(3) 2.740(2) 177(3) .
O3 H3A O2 0.92(4) 1.79(4) 2.697(2) 174(3) 2_575

loop_
_geom_torsion_atom_site_label_1
_geom_torsion_atom_site_label_2
_geom_torsion_atom_site_label_3
_geom_torsion_atom_site_label_4
_geom_torsion
O1 C1 C2 C3 -178.0(2)
C10 C1 C2 C3 -0.3(3)
C1 C2 C3 C4 2.7(4)
C2 C3 C4 C5 -1.1(4)
C3 C4 C5 C6 174.7(2)
C3 C4 C5 C10 -2.8(3)
C4 C5 C6 C7 -176.3(2)
C10 C5 C6 C7 1.3(3)
C5 C6 C7 C8 -4.1(3)
C6 C7 C8 C9 2.2(3)
C7 C8 C9 C10 2.6(3)
C7 C8 C9 C11 -171.63(19)
O1 C1 C10 C9 -1.4(3)
C2 C1 C10 C9 -179.3(2)
O1 C1 C10 C5 174.32(18)
C2 C1 C10 C5 -3.6(3)
C8 C9 C10 C1 170.36(19)
C11 C9 C10 C1 -15.9(3)
C8 C9 C10 C5 -5.3(3)
C11 C9 C10 C5 168.45(19)
C4 C5 C10 C1 5.1(3)
C6 C5 C10 C1 -172.5(2)
C4 C5 C10 C9 -179.0(2)
C6 C5 C10 C9 3.4(3)
C8 C9 C11 O2 -65.2(3)
C10 C9 C11 O2 120.8(2)
C8 C9 C11 C12 106.7(2)
C10 C9 C11 C12 -67.3(3)
O3 C13 C14 C15 -178.7(2)
C22 C13 C14 C15 1.2(3)
C13 C14 C15 C16 1.9(4)
C14 C15 C16 C17 -2.2(4)
C15 C16 C17 C18 -177.9(2)
C15 C16 C17 C22 -0.7(3)
C16 C17 C18 C19 176.8(2)
C22 C17 C18 C19 -0.5(3)
C17 C18 C19 C20 0.5(4)
C18 C19 C20 C21 -0.4(4)
C19 C20 C21 C22 0.4(4)
C19 C20 C21 C23 -175.1(2)
C20 C21 C22 C13 179.1(2)
C23 C21 C22 C13 -5.8(3)
C20 C21 C22 C17 -0.4(3)
C23 C21 C22 C17 174.7(2)
O3 C13 C22 C21 -3.5(3)
C14 C13 C22 C21 176.6(2)
O3 C13 C22 C17 176.00(17)
C14 C13 C22 C17 -3.9(3)
C18 C17 C22 C21 0.4(3)
C16 C17 C22 C21 -176.9(2)
C18 C17 C22 C13 -179.06(19)
C16 C17 C22 C13 3.6(3)
C20 C21 C23 O4 -67.7(3)
C22 C21 C23 O4 117.1(2)
C20 C21 C23 C24 103.5(2)
C22 C21 C23 C24 -71.7(3)
